data_2012719
loop_
_publ_author_name
'Ivashkevich, Dmitry O.'
'Degtyarik, Mikhail M.'
'Gaponik, Pavel N.'
'Lyakhov, Alexander S.'

_publ_section_title
<i>catena</i>-Poly[[bis(<i>cis</i>-1-<i>tert</i>-butyltetrazole-\k<i>N</i>^4^)copper(II)]-di-\m-chloro]
_journal_issue 5
_journal_name_full 'Acta Crystallographica Section C'
_journal_page_first m288
_journal_page_last m289
_journal_paper_doi 10.1107/S0108270102004754
_journal_volume 58
_journal_year 2002
_chemical_formula_iupac '[Cu Cl2 (C5 H10 N4)2]'
_chemical_formula_moiety 'C10 H20 Cl2 Cu N8'
_chemical_formula_sum 'C10 H20 Cl2 Cu N8'
_chemical_formula_weight 386.78
_chemical_melting_point 413
_chemical_name_systematic
;
catena-Poly-[[bis(cis-1-tert-butyltetrazole-\kN^4^)copper(II)]-di-\m-chloro]
;
_space_group_IT_number 14
_symmetry_cell_setting monoclinic
_symmetry_space_group_name_Hall '-P 2yn'
_symmetry_space_group_name_H-M 'P 1 21/n 1'
_atom_sites_solution_hydrogens geom
_atom_sites_solution_primary direct
_atom_sites_solution_secondary difmap
_audit_creation_method SHELXL97
_cell_angle_alpha 90
_cell_angle_beta 108.57(3)
_cell_angle_gamma 90
_cell_formula_units_Z 4
_cell_length_a 13.389(3)
_cell_length_b 7.1460(10)
_cell_length_c 19.473(4)
_cell_measurement_reflns_used 25
_cell_measurement_temperature 293(2)
_cell_measurement_theta_max 23.5
_cell_measurement_theta_min 12.9
_cell_volume 1766.1(7)
_computing_cell_refinement 'R3m Software'
_computing_data_collection 'R3m Software (Nicolet, 1980)'
_computing_data_reduction 'R3m Software'
_computing_molecular_graphics 'ORTEP-3 for Windows (Farrugia, 1997)'
_computing_publication_material SHELXL97
_computing_structure_refinement 'SHELXL97 (Sheldrick, 1997)'
_computing_structure_solution 'SHELXS97 (Sheldrick, 1997)'
_diffrn_ambient_temperature 293(2)
_diffrn_measured_fraction_theta_full 1.000
_diffrn_measured_fraction_theta_max 1.000
_diffrn_measurement_device_type 'Nicolet R3m four-circle'
_diffrn_measurement_method \w/2\q
_diffrn_radiation_monochromator graphite
_diffrn_radiation_source 'fine-focus sealed tube'
_diffrn_radiation_type MoK\a
_diffrn_radiation_wavelength 0.71069
_diffrn_reflns_av_R_equivalents 0.039
_diffrn_reflns_av_sigmaI/netI 0.025
_diffrn_reflns_limit_h_max 18
_diffrn_reflns_limit_h_min 0
_diffrn_reflns_limit_k_max 10
_diffrn_reflns_limit_k_min 0
_diffrn_reflns_limit_l_max 26
_diffrn_reflns_limit_l_min -27
_diffrn_reflns_number 5383
_diffrn_reflns_theta_full 30.08
_diffrn_reflns_theta_max 30.08
_diffrn_reflns_theta_min 1.63
_diffrn_standards_decay_% none
_diffrn_standards_interval_count 100
_diffrn_standards_number 3
_exptl_absorpt_coefficient_mu 1.545
_exptl_absorpt_correction_T_max 0.654
_exptl_absorpt_correction_T_min 0.438
_exptl_absorpt_correction_type \y-scan
_exptl_absorpt_process_details '(North et al., 1968)'
_exptl_crystal_colour green
_exptl_crystal_density_diffrn 1.455
_exptl_crystal_density_meas ?
_exptl_crystal_density_method 'not measured'
_exptl_crystal_description prism
_exptl_crystal_F_000 796
_exptl_crystal_size_max 0.64
_exptl_crystal_size_mid 0.42
_exptl_crystal_size_min 0.30
_refine_diff_density_max 0.74
_refine_diff_density_min -0.66
_refine_ls_extinction_method none
_refine_ls_goodness_of_fit_ref 1.048
_refine_ls_hydrogen_treatment constr
_refine_ls_matrix_type full
_refine_ls_number_parameters 196
_refine_ls_number_reflns 5183
_refine_ls_number_restraints 0
_refine_ls_restrained_S_all 1.048
_refine_ls_R_factor_all 0.058
_refine_ls_R_factor_gt 0.043
_refine_ls_shift/su_max <0.001
_refine_ls_shift/su_mean 0.000
_refine_ls_structure_factor_coef Fsqd
_refine_ls_weighting_details 'calc w = 1/[\s^2^(Fo^2^)+(0.0610P)^2^+1.2623P] where P=(Fo^2^+2Fc^2^)/3'
_refine_ls_weighting_scheme calc
_refine_ls_wR_factor_gt 0.117
_refine_ls_wR_factor_ref 0.127
_reflns_number_gt 4063
_reflns_number_total 5183
_reflns_threshold_expression I>2\s(I)
_cod_data_source_file sk1540.cif
_cod_data_source_block I
_cod_depositor_comments
;
The following automatic conversions were performed:

'_exptl_crystal_density_meas' value 'not measured' was changed to '?'
- the value is perceived as not measured.

Automatic conversion script
Id: cif_fix_values 3008 2015-01-20 13:52:24Z robertas 
;
_cod_original_cell_volume 1766.1(6)
_cod_original_sg_symbol_H-M 'P 21/n'
_cod_database_code 2012719
_cod_database_fobs_code 2012719

loop_
_symmetry_equiv_pos_as_xyz
'x, y, z'
'-x+1/2, y+1/2, -z+1/2'
'-x, -y, -z'
'x-1/2, -y-1/2, z-1/2'

loop_
_atom_site_label
_atom_site_fract_x
_atom_site_fract_y
_atom_site_fract_z
_atom_site_U_iso_or_equiv
_atom_site_adp_type
_atom_site_calc_flag
_atom_site_refinement_flags
_atom_site_occupancy
_atom_site_disorder_assembly
_atom_site_disorder_group
_atom_site_type_symbol
Cu 0.05749(2) 0.25642(4) -0.002988(16) 0.03863(11) Uani d . 1 . . Cu
Cl1 -0.02626(5) 0.38933(8) 0.07084(3) 0.03891(14) Uani d . 1 . . Cl
Cl2 -0.09005(5) 0.11279(8) -0.07628(3) 0.04031(14) Uani d . 1 . . Cl
N1A 0.24472(18) -0.0206(3) -0.10037(12) 0.0442(5) Uani d . 1 . . N
N2A 0.2401(3) 0.1468(5) -0.1318(2) 0.0862(11) Uani d . 1 . . N
N3A 0.1767(3) 0.2503(4) -0.1106(2) 0.0823(11) Uani d . 1 . . N
N4A 0.14145(17) 0.1527(3) -0.06431(12) 0.0428(5) Uani d . 1 . . N
C5A 0.1820(2) -0.0130(4) -0.06019(15) 0.0453(6) Uani d . 1 . . C
H5A 0.171(2) -0.109(4) -0.0339(17) 0.050 Uiso d . 1 . . H
C6A 0.3108(3) -0.1769(5) -0.11317(18) 0.0588(7) Uani d . 1 . . C
C7A 0.2430(5) -0.2853(8) -0.1790(3) 0.126(2) Uani d . 1 . . C
H7A1 0.2278 -0.2079 -0.2214 0.189 Uiso d R 1 . . H
H7A2 0.1783 -0.3219 -0.1715 0.189 Uiso d R 1 . . H
H7A3 0.2805 -0.3948 -0.1855 0.189 Uiso d R 1 . . H
C8A 0.3320(5) -0.3109(8) -0.0510(3) 0.1151(19) Uani d . 1 . . C
H8A1 0.3742 -0.4124 -0.0586 0.173 Uiso d R 1 . . H
H8A2 0.2666 -0.3590 -0.0480 0.173 Uiso d R 1 . . H
H8A3 0.3690 -0.2478 -0.0066 0.173 Uiso d R 1 . . H
C9A 0.4039(5) -0.0997(8) -0.1233(6) 0.202(5) Uani d . 1 . . C
H9A1 0.3852 -0.0089 -0.1616 0.303 Uiso d R 1 . . H
H9A2 0.4433 -0.1991 -0.1356 0.303 Uiso d R 1 . . H
H9A3 0.4461 -0.0410 -0.0792 0.303 Uiso d R 1 . . H
N1B 0.32155(16) 0.4826(3) 0.14838(11) 0.0431(5) Uani d . 1 . . N
N2B 0.3659(2) 0.3454(6) 0.1223(2) 0.0936(13) Uani d . 1 . . N
N3B 0.2924(2) 0.2610(5) 0.0730(2) 0.0929(14) Uani d . 1 . . N
N4B 0.19883(15) 0.3401(3) 0.06717(11) 0.0411(4) Uani d . 1 . . N
C5B 0.21956(19) 0.4765(4) 0.11367(13) 0.0398(5) Uani d . 1 . . C
H5B 0.170(2) 0.561(4) 0.1207(16) 0.050 Uiso d . 1 . . H
C6B 0.3849(2) 0.6152(5) 0.20485(15) 0.0527(7) Uani d . 1 . . C
C7B 0.3153(3) 0.6863(6) 0.24776(18) 0.0723(10) Uani d . 1 . . C
H7B1 0.2547 0.7483 0.2157 0.108 Uiso d R 1 . . H
H7B2 0.3547 0.7729 0.2840 0.108 Uiso d R 1 . . H
H7B3 0.2929 0.5830 0.2707 0.108 Uiso d R 1 . . H
C8B 0.4181(5) 0.7741(8) 0.1665(3) 0.118(2) Uani d . 1 . . C
H8B1 0.4609 0.7265 0.1392 0.177 Uiso d R 1 . . H
H8B2 0.4581 0.8627 0.2017 0.177 Uiso d R 1 . . H
H8B3 0.3570 0.8346 0.1344 0.177 Uiso d R 1 . . H
C9B 0.4769(3) 0.5074(7) 0.2558(2) 0.0846(13) Uani d . 1 . . C
H9B1 0.4502 0.4048 0.2766 0.127 Uiso d R 1 . . H
H9B2 0.5175 0.5887 0.2936 0.127 Uiso d R 1 . . H
H9B3 0.5207 0.4602 0.2291 0.127 Uiso d R 1 . . H

loop_
_atom_site_aniso_label
_atom_site_aniso_U_11
_atom_site_aniso_U_22
_atom_site_aniso_U_33
_atom_site_aniso_U_12
_atom_site_aniso_U_13
_atom_site_aniso_U_23
Cu 0.03170(15) 0.04672(19) 0.03872(17) -0.00179(12) 0.01300(12) -0.01274(12)
Cl1 0.0385(3) 0.0399(3) 0.0424(3) 0.0010(2) 0.0186(2) -0.0038(2)
Cl2 0.0397(3) 0.0401(3) 0.0378(3) -0.0028(2) 0.0077(2) -0.0025(2)
N1A 0.0462(11) 0.0473(12) 0.0462(11) 0.0017(10) 0.0245(9) -0.0052(9)
N2A 0.128(3) 0.0658(19) 0.104(2) 0.0296(19) 0.092(2) 0.0259(18)
N3A 0.121(3) 0.0594(18) 0.100(3) 0.0262(17) 0.082(2) 0.0212(16)
N4A 0.0458(11) 0.0449(11) 0.0436(11) -0.0031(9) 0.0224(9) -0.0097(9)
C5A 0.0450(13) 0.0463(14) 0.0524(14) -0.0069(11) 0.0266(11) -0.0065(12)
C6A 0.0569(17) 0.0629(18) 0.0645(18) 0.0155(15) 0.0304(15) -0.0023(16)
C7A 0.143(5) 0.121(4) 0.102(4) 0.052(4) 0.021(3) -0.049(3)
C8A 0.137(5) 0.097(3) 0.132(4) 0.064(3) 0.072(4) 0.036(3)
C9A 0.133(5) 0.090(4) 0.468(14) 0.019(4) 0.215(8) 0.016(6)
N1B 0.0332(9) 0.0517(12) 0.0406(10) 0.0004(9) 0.0065(8) -0.0064(9)
N2B 0.0348(13) 0.116(3) 0.113(3) 0.0135(16) 0.0003(15) -0.064(2)
N3B 0.0362(13) 0.111(3) 0.116(3) 0.0168(15) 0.0026(15) -0.067(2)
N4B 0.0328(9) 0.0454(11) 0.0435(11) 0.0042(8) 0.0099(8) -0.0087(9)
C5B 0.0331(11) 0.0408(12) 0.0416(12) 0.0033(10) 0.0066(9) -0.0034(10)
C6B 0.0447(14) 0.0630(18) 0.0423(13) -0.0124(13) 0.0021(11) -0.0075(12)
C7B 0.067(2) 0.078(2) 0.062(2) 0.0009(18) 0.0072(17) -0.0268(18)
C8B 0.153(5) 0.120(4) 0.077(3) -0.087(4) 0.029(3) -0.008(3)
C9B 0.0538(19) 0.120(4) 0.061(2) 0.014(2) -0.0078(15) -0.021(2)

loop_
_atom_type_symbol
_atom_type_description
_atom_type_scat_dispersion_real
_atom_type_scat_dispersion_imag
_atom_type_scat_source
C C 0.0033 0.0016 'International Tables Vol C Tables 4.2.6.8 and 6.1.1.4'
H H 0.0000 0.0000 'International Tables Vol C Tables 4.2.6.8 and 6.1.1.4'
N N 0.0061 0.0033 'International Tables Vol C Tables 4.2.6.8 and 6.1.1.4'
Cl Cl 0.1484 0.1585 'International Tables Vol C Tables 4.2.6.8 and 6.1.1.4'
Cu Cu 0.3201 1.2651 'International Tables Vol C Tables 4.2.6.8 and 6.1.1.4'

loop_
_geom_angle_atom_site_label_1
_geom_angle_atom_site_label_2
_geom_angle_atom_site_label_3
_geom_angle_site_symmetry_1
_geom_angle_site_symmetry_3
_geom_angle
_geom_angle_publ_flag
N4A Cu N4B . . 86.07(9) yes
N4A Cu Cl2 . . 89.95(7) yes
N4B Cu Cl2 . . 170.30(7) yes
N4A Cu Cl1 . . 175.38(6) yes
N4B Cu Cl1 . . 89.61(6) yes
Cl2 Cu Cl1 . . 94.57(3) yes
N4A Cu Cl1 . 3_565 94.57(7) yes
N4B Cu Cl1 . 3_565 91.03(7) yes
Cl2 Cu Cl1 . 3_565 98.10(3) yes
Cl1 Cu Cl1 . 3_565 83.85(2) yes
N4A Cu Cl2 . 3 87.98(7) yes
N4B Cu Cl2 . 3 87.81(7) yes
Cl2 Cu Cl2 . 3 83.21(3) yes
Cl1 Cu Cl2 . 3 93.51(2) yes
Cl1 Cu Cl2 3_565 3 177.130(18) yes
C5A N1A N2A . . 106.8(2) ?
C5A N1A C6A . . 130.7(3) ?
N2A N1A C6A . . 122.5(2) ?
N3A N2A N1A . . 107.9(2) ?
N2A N3A N4A . . 109.0(3) ?
C5A N4A N3A . . 106.7(2) ?
C5A N4A Cu . . 126.85(19) ?
N3A N4A Cu . . 125.99(19) ?
N4A C5A N1A . . 109.6(3) ?
N4A C5A H5A . . 126(2) ?
N1A C5A H5A . . 124(2) ?
C9A C6A N1A . . 108.8(3) ?
C9A C6A C8A . . 114.1(5) ?
N1A C6A C8A . . 108.2(3) ?
C9A C6A C7A . . 113.0(5) ?
N1A C6A C7A . . 107.1(3) ?
C8A C6A C7A . . 105.3(4) ?
C6A C7A H7A1 . . 109.7 ?
C6A C7A H7A2 . . 109.5 ?
H7A1 C7A H7A2 . . 109.5 ?
C6A C7A H7A3 . . 109.2 ?
H7A1 C7A H7A3 . . 109.5 ?
H7A2 C7A H7A3 . . 109.5 ?
C6A C8A H8A1 . . 109.0 ?
C6A C8A H8A2 . . 109.7 ?
H8A1 C8A H8A2 . . 109.5 ?
C6A C8A H8A3 . . 109.7 ?
H8A1 C8A H8A3 . . 109.5 ?
H8A2 C8A H8A3 . . 109.5 ?
C6A C9A H9A1 . . 110.1 ?
C6A C9A H9A2 . . 108.7 ?
H9A1 C9A H9A2 . . 109.5 ?
C6A C9A H9A3 . . 109.6 ?
H9A1 C9A H9A3 . . 109.5 ?
H9A2 C9A H9A3 . . 109.5 ?
C5B N1B N2B . . 107.2(2) ?
C5B N1B C6B . . 130.6(2) ?
N2B N1B C6B . . 122.1(2) ?
N3B N2B N1B . . 107.6(2) ?
N2B N3B N4B . . 109.7(3) ?
C5B N4B N3B . . 105.6(2) ?
C5B N4B Cu . . 129.34(17) ?
N3B N4B Cu . . 125.00(18) ?
N4B C5B N1B . . 109.8(2) ?
N4B C5B H5B . . 125.6(19) ?
N1B C5B H5B . . 124.6(19) ?
N1B C6B C8B . . 107.6(3) ?
N1B C6B C9B . . 108.1(3) ?
C8B C6B C9B . . 113.6(4) ?
N1B C6B C7B . . 108.2(2) ?
C8B C6B C7B . . 110.5(4) ?
C9B C6B C7B . . 108.7(3) ?
C6B C7B H7B1 . . 109.5 ?
C6B C7B H7B2 . . 109.3 ?
H7B1 C7B H7B2 . . 109.5 ?
C6B C7B H7B3 . . 109.6 ?
H7B1 C7B H7B3 . . 109.5 ?
H7B2 C7B H7B3 . . 109.5 ?
C6B C8B H8B1 . . 109.3 ?
C6B C8B H8B2 . . 109.3 ?
H8B1 C8B H8B2 . . 109.5 ?
C6B C8B H8B3 . . 109.8 ?
H8B1 C8B H8B3 . . 109.5 ?
H8B2 C8B H8B3 . . 109.5 ?
C6B C9B H9B1 . . 109.2 ?
C6B C9B H9B2 . . 109.7 ?
H9B1 C9B H9B2 . . 109.5 ?
C6B C9B H9B3 . . 109.5 ?
H9B1 C9B H9B3 . . 109.5 ?
H9B2 C9B H9B3 . . 109.5 ?

loop_
_geom_bond_atom_site_label_1
_geom_bond_atom_site_label_2
_geom_bond_site_symmetry_2
_geom_bond_distance
_geom_bond_publ_flag
Cu N4A . 2.023(2) yes
Cu N4B . 2.039(2) yes
Cu Cl2 . 2.2796(9) yes
Cu Cl1 . 2.2920(8) yes
Cu Cl1 3_565 2.8244(8) yes
Cu Cl2 3 3.0174(8) yes
N1A C5A . 1.318(3) ?
N1A N2A . 1.336(4) ?
N1A C6A . 1.494(4) ?
N2A N3A . 1.288(4) ?
N3A N4A . 1.339(4) ?
N4A C5A . 1.295(4) ?
C5A H5A . 0.89(3) ?
C6A C9A . 1.433(6) ?
C6A C8A . 1.498(6) ?
C6A C7A . 1.525(6) ?
C7A H7A1 . 0.9599 ?
C7A H7A2 . 0.9600 ?
C7A H7A3 . 0.9600 ?
C8A H8A1 . 0.9599 ?
C8A H8A2 . 0.9600 ?
C8A H8A3 . 0.9601 ?
C9A H9A1 . 0.9600 ?
C9A H9A2 . 0.9600 ?
C9A H9A3 . 0.9600 ?
N1B C5B . 1.317(3) ?
N1B N2B . 1.328(4) ?
N1B C6B . 1.494(3) ?
N2B N3B . 1.285(4) ?
N3B N4B . 1.345(3) ?
N4B C5B . 1.299(3) ?
C5B H5B . 0.94(3) ?
C6B C8B . 1.502(5) ?
C6B C9B . 1.522(5) ?
C6B C7B . 1.523(5) ?
C7B H7B1 . 0.9601 ?
C7B H7B2 . 0.9600 ?
C7B H7B3 . 0.9601 ?
C8B H8B1 . 0.9601 ?
C8B H8B2 . 0.9600 ?
C8B H8B3 . 0.9600 ?
C9B H9B1 . 0.9601 ?
C9B H9B2 . 0.9600 ?
C9B H9B3 . 0.9599 ?

loop_
_geom_hbond_atom_site_label_D
_geom_hbond_atom_site_label_H
_geom_hbond_atom_site_label_A
_geom_hbond_site_symmetry_A
_geom_hbond_distance_DH
_geom_hbond_distance_HA
_geom_hbond_distance_DA
_geom_hbond_angle_DHA
C5B H5B Cl2 3_565 0.94(3) 2.59(3) 3.369(3) 140(2)
C5A H5A Cl1 3 0.89(3) 2.72(3) 3.369(3) 130(2)
C5A H5A Cl2 3 0.89(3) 2.70(3) 3.343(3) 130(2)

loop_
_geom_torsion_atom_site_label_1
_geom_torsion_atom_site_label_2
_geom_torsion_atom_site_label_3
_geom_torsion_atom_site_label_4
_geom_torsion_site_symmetry_1
_geom_torsion
C5A N1A N2A N3A . 0.2(5)
C6A N1A N2A N3A . 179.7(3)
N1A N2A N3A N4A . 1.2(5)
N2A N3A N4A C5A . -2.1(5)
N2A N3A N4A Cu . 170.3(3)
N4B Cu N4A C5A . 89.0(2)
Cl2 Cu N4A C5A . -82.1(2)
Cl1 Cu N4A C5A 3_565 179.7(2)
Cl2 Cu N4A C5A 3 1.1(2)
N4B Cu N4A N3A . -82.0(3)
Cl2 Cu N4A N3A . 106.9(3)
Cl1 Cu N4A N3A 3_565 8.8(3)
Cl2 Cu N4A N3A 3 -169.9(3)
N3A N4A C5A N1A . 2.2(4)
Cu N4A C5A N1A . -170.15(18)
N2A N1A C5A N4A . -1.5(4)
C6A N1A C5A N4A . 179.0(3)
C5A N1A C6A C9A . -147.0(5)
N2A N1A C6A C9A . 33.7(6)
C5A N1A C6A C8A . -22.5(5)
N2A N1A C6A C8A . 158.1(4)
C5A N1A C6A C7A . 90.6(4)
N2A N1A C6A C7A . -88.8(5)
C5B N1B N2B N3B . 0.5(5)
C6B N1B N2B N3B . -177.5(3)
N1B N2B N3B N4B . -1.0(5)
N2B N3B N4B C5B . 1.1(5)
N2B N3B N4B Cu . -179.7(3)
N4A Cu N4B C5B . 154.2(3)
Cl1 Cu N4B C5B . -24.2(2)
Cl1 Cu N4B C5B 3_565 59.6(2)
Cl2 Cu N4B C5B 3 -117.7(2)
N4A Cu N4B N3B . -24.8(3)
Cl1 Cu N4B N3B . 156.8(3)
Cl1 Cu N4B N3B 3_565 -119.3(3)
Cl2 Cu N4B N3B 3 63.3(3)
N3B N4B C5B N1B . -0.8(4)
Cu N4B C5B N1B . -179.95(18)
N2B N1B C5B N4B . 0.2(4)
C6B N1B C5B N4B . 178.0(3)
C5B N1B C6B C8B . -89.7(4)
N2B N1B C6B C8B . 87.7(4)
C5B N1B C6B C9B . 147.3(3)
N2B N1B C6B C9B . -35.3(4)
C5B N1B C6B C7B . 29.7(4)
N2B N1B C6B C7B . -152.9(4)
